data_2012603
loop_
_publ_author_name
'Zhu, Long-Gen'
'Ellern, Arkady M.'
'Kosti\'c, Nenad M.'

_publ_section_title
;The binary adduct of
 3,6,9,16,19,22-hexaazatricyclo[22.2.2.2^11,14^]triaconta-11,13,24,26(1),27,29-hexaene
 and benzene-1,2,4,5-tetracarboxylic acid
;
_journal_issue 3
_journal_name_full 'Acta Crystallographica Section C'
_journal_page_first o129
_journal_page_last o130
_journal_paper_doi 10.1107/S0108270101020777
_journal_volume 58
_journal_year 2002
_chemical_formula_moiety 'C24 H42 N6 4+ , C10 H2 O8 4- , 6H2 O'
_chemical_formula_sum 'C34 H56 N6 O14'
_chemical_formula_weight 772.85
_chemical_name_systematic
;
6,21-diaza-3,9,18,24-tetraazoniatricyclo[22.2.2.2^11,14^]triaconta-
11,13,24,26(1),27,29-hexaene benzene-1,2,4,5-tetracarboxylate hexahydrate
;
_space_group_IT_number 2
_symmetry_cell_setting triclinic
_symmetry_space_group_name_Hall '-P 1'
_symmetry_space_group_name_H-M 'P -1'
_atom_sites_solution_hydrogens difmap
_atom_sites_solution_primary direct
_atom_sites_solution_secondary difmap
_audit_creation_method SHELXL97
_cell_angle_alpha 87.686(3)
_cell_angle_beta 79.635(3)
_cell_angle_gamma 79.498(3)
_cell_formula_units_Z 1
_cell_length_a 7.0983(11)
_cell_length_b 9.3947(15)
_cell_length_c 13.880(2)
_cell_measurement_reflns_used 3621
_cell_measurement_temperature 298(2)
_cell_measurement_theta_max 21
_cell_measurement_theta_min 7
_cell_volume 895.2(2)
_computing_cell_refinement SMART
_computing_data_collection 'SMART (Bruker, 1999)'
_computing_data_reduction 'SHELXTL (Bruker, 1997)'
_computing_molecular_graphics SHELXTL
_computing_publication_material SHELXTL
_computing_structure_refinement 'SHELXL97 (Sheldrick, 1997)'
_computing_structure_solution 'SHELXS97 (Sheldrick, 1990)'
_diffrn_ambient_temperature 298(2)
_diffrn_measured_fraction_theta_full .987
_diffrn_measured_fraction_theta_max .987
_diffrn_measurement_device_type 'Bruker SMART Query CCD area-detector'
_diffrn_measurement_method '\f and \w scans'
_diffrn_radiation_monochromator graphite
_diffrn_radiation_source 'fine-focus sealed tube'
_diffrn_radiation_type MoK\a
_diffrn_radiation_wavelength .71073
_diffrn_reflns_av_R_equivalents .034
_diffrn_reflns_av_sigmaI/netI .107
_diffrn_reflns_limit_h_max 8
_diffrn_reflns_limit_h_min -8
_diffrn_reflns_limit_k_max 11
_diffrn_reflns_limit_k_min -10
_diffrn_reflns_limit_l_max 15
_diffrn_reflns_limit_l_min -16
_diffrn_reflns_number 4531
_diffrn_reflns_theta_full 24.71
_diffrn_reflns_theta_max 24.71
_diffrn_reflns_theta_min 2.20
_diffrn_standards_decay_% 0
_diffrn_standards_interval_count 1085
_diffrn_standards_number 50
_exptl_absorpt_coefficient_mu .112
_exptl_absorpt_correction_type none
_exptl_crystal_colour black
_exptl_crystal_density_diffrn 1.434
_exptl_crystal_density_meas ?
_exptl_crystal_density_method 'not measured'
_exptl_crystal_description prism
_exptl_crystal_F_000 414
_exptl_crystal_size_max .2
_exptl_crystal_size_mid .2
_exptl_crystal_size_min .1
_refine_diff_density_max .22
_refine_diff_density_min -.22
_refine_ls_extinction_coef .010(2)
_refine_ls_extinction_expression Fc^*^=kFc[1+0.001xFc^2^\l^3^/sin(2\q)]^-1/4^
_refine_ls_extinction_method 'SHELXL97 (Sheldrick, 1997)'
_refine_ls_goodness_of_fit_ref .899
_refine_ls_hydrogen_treatment mixed
_refine_ls_matrix_type full
_refine_ls_number_parameters 293
_refine_ls_number_reflns 3011
_refine_ls_number_restraints 0
_refine_ls_restrained_S_all .899
_refine_ls_R_factor_all .099
_refine_ls_R_factor_gt .047
_refine_ls_shift/su_max <0.001
_refine_ls_shift/su_mean .000
_refine_ls_structure_factor_coef Fsqd
_refine_ls_weighting_details 'calc w = 1/[\s^2^(Fo^2^)+(0.039P)^2^] where P=(Fo^2^+2Fc^2^)/3'
_refine_ls_weighting_scheme calc
_refine_ls_wR_factor_gt .093
_refine_ls_wR_factor_ref .104
_reflns_number_gt 1669
_reflns_number_total 3011
_reflns_threshold_expression I>2\s(I)
_cod_data_source_file sk1508.cif
_cod_data_source_block I
_cod_depositor_comments
;
The following automatic conversions were performed:
'_symmetry_cell_setting' value 'Triclinic' changed to 'triclinic'
according to '/home/saulius/struct/CIF-dictionaries/cif_core.dic'
dictionary named 'cif_core.dic' version 2.4.1 from 2010-06-29.

Automatic conversion script
Id: cif_fix_enum 1527 2010-12-29 10:47:43Z saulius 

The following automatic conversions were performed:

'_symmetry_cell_setting' value 'Triclinic' changed to 'triclinic'
according to /home/saulius/struct/CIF-dictionaries/cif_core.dic
dictionary named 'cif_core.dic' version 2.4.1 from 2010-06-29.

Automatic conversion script
Id: cif_fix_values 1715 2011-07-08 13:25:40Z adriana 

The following automatic conversions were performed:

'_exptl_crystal_density_meas' value 'not measured' was changed to '?'
- the value is perceived as not measured.

Automatic conversion script
Id: cif_fix_values 3008 2015-01-20 13:52:24Z robertas 
;
_cod_original_sg_symbol_H-M P-1
_cod_database_code 2012603
_cod_database_fobs_code 2012603

loop_
_symmetry_equiv_pos_as_xyz
'x, y, z'
'-x, -y, -z'

loop_
_atom_site_label
_atom_site_fract_x
_atom_site_fract_y
_atom_site_fract_z
_atom_site_U_iso_or_equiv
_atom_site_adp_type
_atom_site_calc_flag
_atom_site_refinement_flags
_atom_site_occupancy
_atom_site_disorder_assembly
_atom_site_disorder_group
_atom_site_type_symbol
C1 .8509(4) .7251(3) -.0640(2) .0211(7) Uani d . 1 . . C
H1A .8891 .6357 -.0947 .025 Uiso calc R 1 . . H
C2 .8155(4) .7308(3) .0367(2) .0226(8) Uani d . 1 . . C
H2A .8290 .6453 .0729 .027 Uiso calc R 1 . . H
C3 .7603(4) .8614(3) .0846(2) .0216(7) Uani d . 1 . . C
C4 .7382(5) .9867(3) .0290(2) .0310(9) Uani d . 1 . . C
H4A .6995 1.0758 .0600 .037 Uiso calc R 1 . . H
C5 .7725(5) .9816(3) -.0711(2) .0310(9) Uani d . 1 . . C
H5A .7568 1.0674 -.1069 .037 Uiso calc R 1 . . H
C6 .8305(4) .8501(3) -.1204(2) .0201(7) Uani d . 1 . . C
C7 .8718(4) .8484(3) -.2298(2) .0245(8) Uani d . 1 . . C
H7A .7508 .8773 -.2543 .029 Uiso calc R 1 . . H
H7B .9551 .9182 -.2535 .029 Uiso calc R 1 . . H
C8 1.0187(4) .6984(3) -.3769(2) .0248(8) Uani d . 1 . . C
H8A 1.0968 .7715 -.4001 .030 Uiso calc R 1 . . H
H8B .9005 .7196 -.4047 .030 Uiso calc R 1 . . H
C9 .7303(5) .8729(3) .1941(2) .0256(8) Uani d . 1 . . C
H9A .8492 .8903 .2129 .031 Uiso calc R 1 . . H
H9B .6287 .9552 .2151 .031 Uiso calc R 1 . . H
C10 .6379(4) .7524(3) .35371(19) .0245(8) Uani d . 1 . . C
H10A .5416 .8380 .3738 .029 Uiso calc R 1 . . H
H10B .7569 .7612 .3762 .029 Uiso calc R 1 . . H
C11 .5646(4) .6183(3) .3985(2) .0228(8) Uani d . 1 . . C
H11B .5504 .6213 .4693 .027 Uiso calc R 1 . . H
H11C .4380 .6159 .3822 .027 Uiso calc R 1 . . H
C12 .8703(4) .4480(3) .4100(2) .0246(8) Uani d . 1 . . C
H12B .8277 .4467 .4804 .030 Uiso calc R 1 . . H
H12C .9545 .5194 .3946 .030 Uiso calc R 1 . . H
C13 .3519(4) .6153(3) -.0037(2) .0168(7) Uani d . 1 . . C
C14 .3762(4) .5523(3) .0870(2) .0162(7) Uani d . 1 . . C
C15 .2411(4) .6218(3) .1773(2) .0174(7) Uani d . 1 . . C
C16 .5260(4) .4341(3) .09131(19) .0164(7) Uani d . 1 . . C
C17 .5522(5) .3541(3) .1858(2) .0191(7) Uani d . 1 . . C
H13 .249(4) .691(3) -.0032(16) .015(8) Uiso d . 1 . . H
H31N .893(5) .640(3) -.246(2) .050(12) Uiso d . 1 . . H
H32N 1.103(7) .669(5) -.231(3) .123(17) Uiso d . 1 . . H
H21N .628(4) .408(3) .3642(19) .033(9) Uiso d . 1 . . H
H11N .566(5) .714(3) .223(2) .035(10) Uiso d . 1 . . H
H12N .793(5) .659(3) .226(2) .060(11) Uiso d . 1 . . H
H11W .165(8) .771(6) .327(4) .16(2) Uiso d . 1 . . H
H12W .138(5) .862(3) .415(2) .021(11) Uiso d . 1 . . H
H21W .149(5) .040(4) .550(2) .062(13) Uiso d . 1 . . H
H22W .308(6) .049(4) .473(3) .076(15) Uiso d . 1 . . H
H31W .462(5) .226(4) .347(3) .071(14) Uiso d . 1 . . H
H32W .573(5) .125(4) .404(2) .042(12) Uiso d . 1 . . H
N1 .6755(4) .7405(3) .24451(17) .0196(6) Uani d . 1 . . N
N2 .7009(4) .4883(3) .36169(17) .0211(6) Uani d . 1 . . N
N3 .9681(4) .7029(3) -.26820(18) .0204(6) Uani d . 1 . . N
O1 .0740(3) .5913(2) .19808(13) .0225(5) Uani d . 1 . . O
O2 .3060(3) .7094(2) .22321(14) .0226(5) Uani d . 1 . . O
O3 .4079(3) .3672(2) .25511(13) .0233(5) Uani d . 1 . . O
O4 .7130(3) .2751(2) .18966(13) .0238(5) Uani d . 1 . . O
O5 .0755(4) .8297(3) .38912(19) .0371(7) Uani d . 1 . . O
O6 .2412(4) -.0139(2) .51266(18) .0292(6) Uani d . 1 . . O
O7 .4589(4) .1539(3) .39240(19) .0431(7) Uani d . 1 . . O

loop_
_atom_site_aniso_label
_atom_site_aniso_U_11
_atom_site_aniso_U_22
_atom_site_aniso_U_33
_atom_site_aniso_U_12
_atom_site_aniso_U_13
_atom_site_aniso_U_23
C1 .0182(18) .0184(17) .0263(19) -.0021(14) -.0035(14) -.0036(14)
C2 .026(2) .0186(17) .0233(18) -.0077(14) -.0017(15) .0041(14)
C3 .0218(19) .0231(17) .0196(18) -.0080(14) .0013(15) .0002(14)
C4 .041(2) .0190(18) .029(2) -.0023(15) .0029(17) -.0036(15)
C5 .037(2) .0197(18) .032(2) .0005(16) -.0020(17) .0071(15)
C6 .0146(17) .0219(17) .0239(18) -.0061(14) -.0012(14) .0007(14)
C7 .0231(19) .0201(17) .0302(19) -.0020(14) -.0059(15) -.0008(14)
C8 .0248(19) .0291(19) .0202(18) -.0053(15) -.0032(15) .0030(14)
C9 .031(2) .0225(17) .0234(18) -.0124(15) .0010(16) .0016(14)
C10 .0220(19) .0273(18) .0220(18) -.0028(15) .0018(15) -.0048(14)
C11 .0182(18) .0281(18) .0202(17) -.0041(14) .0019(14) -.0013(14)
C12 .0227(19) .0300(18) .0220(17) -.0084(15) -.0026(15) .0002(14)
C13 .0101(17) .0152(16) .0243(18) -.0025(14) -.0009(14) .0002(14)
C14 .0148(17) .0171(16) .0194(17) -.0104(13) -.0026(13) -.0019(13)
C15 .0193(19) .0165(16) .0151(17) -.0022(14) -.0021(14) .0050(13)
C16 .0150(17) .0177(16) .0185(17) -.0087(13) -.0023(14) -.0022(13)
C17 .023(2) .0164(16) .0199(18) -.0065(15) -.0058(15) .0003(13)
N1 .0206(17) .0220(15) .0158(14) -.0051(13) -.0005(13) -.0018(11)
N2 .0207(16) .0226(15) .0201(14) -.0055(12) -.0020(12) -.0017(12)
N3 .0221(17) .0194(15) .0188(15) -.0074(13) .0019(13) .0016(12)
O1 .0170(12) .0267(12) .0230(12) -.0067(10) .0020(10) -.0029(9)
O2 .0222(13) .0256(12) .0203(12) -.0077(10) .0002(10) -.0067(9)
O3 .0174(12) .0323(13) .0178(12) -.0049(10) .0027(10) .0055(9)
O4 .0200(13) .0268(12) .0238(12) .0007(10) -.0068(10) -.0005(9)
O5 .0237(15) .0521(17) .0361(16) -.0087(13) -.0005(13) -.0194(13)
O6 .0238(15) .0307(14) .0323(15) -.0050(12) -.0018(12) -.0058(12)
O7 .0320(18) .0575(19) .0400(17) -.0117(14) -.0086(14) .0251(14)

loop_
_atom_type_symbol
_atom_type_description
_atom_type_scat_dispersion_real
_atom_type_scat_dispersion_imag
_atom_type_scat_source
C C .0033 .0016 'International Tables Vol C Tables 4.2.6.8 and 6.1.1.4'
H H .0000 .0000 'International Tables Vol C Tables 4.2.6.8 and 6.1.1.4'
N N .0061 .0033 'International Tables Vol C Tables 4.2.6.8 and 6.1.1.4'
O O .0106 .0060 'International Tables Vol C Tables 4.2.6.8 and 6.1.1.4'

loop_
_geom_angle_atom_site_label_1
_geom_angle_atom_site_label_2
_geom_angle_atom_site_label_3
_geom_angle_site_symmetry_1
_geom_angle_site_symmetry_3
_geom_angle
C2 C1 C6 . . 121.1(3)
C2 C1 H1A . . 119.4
C6 C1 H1A . . 119.4
C3 C2 C1 . . 121.0(3)
C3 C2 H2A . . 119.5
C1 C2 H2A . . 119.5
C2 C3 C4 . . 118.3(3)
C2 C3 C9 . . 122.7(3)
C4 C3 C9 . . 119.0(3)
C5 C4 C3 . . 120.9(3)
C5 C4 H4A . . 119.5
C3 C4 H4A . . 119.5
C4 C5 C6 . . 121.2(3)
C4 C5 H5A . . 119.4
C6 C5 H5A . . 119.4
C1 C6 C5 . . 117.4(3)
C1 C6 C7 . . 122.7(3)
C5 C6 C7 . . 119.9(3)
N3 C7 C6 . . 111.8(2)
N3 C7 H7A . . 109.3
C6 C7 H7A . . 109.3
N3 C7 H7B . . 109.3
C6 C7 H7B . . 109.3
H7A C7 H7B . . 107.9
N3 C8 C12 . 2_765 110.4(2)
N3 C8 H8A . . 109.6
C12 C8 H8A 2_765 . 109.6
N3 C8 H8B . . 109.6
C12 C8 H8B 2_765 . 109.6
H8A C8 H8B . . 108.1
N1 C9 C3 . . 112.3(2)
N1 C9 H9A . . 109.1
C3 C9 H9A . . 109.1
N1 C9 H9B . . 109.1
C3 C9 H9B . . 109.1
H9A C9 H9B . . 107.9
N1 C10 C11 . . 109.1(2)
N1 C10 H10A . . 109.9
C11 C10 H10A . . 109.9
N1 C10 H10B . . 109.9
C11 C10 H10B . . 109.9
H10A C10 H10B . . 108.3
N2 C11 C10 . . 110.1(2)
N2 C11 H11B . . 109.6
C10 C11 H11B . . 109.6
N2 C11 H11C . . 109.6
C10 C11 H11C . . 109.6
H11B C11 H11C . . 108.1
N2 C12 C8 . 2_765 110.5(2)
N2 C12 H12B . . 109.5
C8 C12 H12B 2_765 . 109.5
N2 C12 H12C . . 109.5
C8 C12 H12C 2_765 . 109.5
H12B C12 H12C . . 108.1
C14 C13 C16 . 2_665 122.5(3)
C14 C13 H13 . . 116.2(15)
C16 C13 H13 2_665 . 121.3(15)
C13 C14 C16 . . 119.2(2)
C13 C14 C15 . . 117.3(2)
C16 C14 C15 . . 123.4(2)
O1 C15 O2 . . 125.3(3)
O1 C15 C14 . . 118.1(3)
O2 C15 C14 . . 116.6(3)
C14 C16 C13 . 2_665 118.3(2)
C14 C16 C17 . . 122.1(2)
C13 C16 C17 2_665 . 119.5(2)
O4 C17 O3 . . 124.0(3)
O4 C17 C16 . . 118.1(3)
O3 C17 C16 . . 117.8(3)
C9 N1 C10 . . 112.9(2)
C9 N1 H11N . . 111.8(17)
C10 N1 H11N . . 110.4(17)
C9 N1 H12N . . 106.0(18)
C10 N1 H12N . . 107.4(17)
H11N N1 H12N . . 108(2)
C11 N2 C12 . . 115.8(2)
C11 N2 H21N . . 108.3(16)
C12 N2 H21N . . 111.1(17)
C7 N3 C8 . . 113.4(2)
C7 N3 H31N . . 109(2)
C8 N3 H31N . . 111(2)
C7 N3 H32N . . 106(2)
C8 N3 H32N . . 113(2)
H31N N3 H32N . . 104(3)
H11W O5 H12W . . 109(4)
H21W O6 H22W . . 106(3)
H31W O7 H32W . . 109(3)

loop_
_geom_bond_atom_site_label_1
_geom_bond_atom_site_label_2
_geom_bond_site_symmetry_2
_geom_bond_distance
_geom_bond_publ_flag
C1 C2 . 1.376(4) ?
C1 C6 . 1.384(4) ?
C1 H1A . .9300 ?
C2 C3 . 1.377(4) ?
C2 H2A . .9300 ?
C3 C4 . 1.382(4) ?
C3 C9 . 1.502(4) ?
C4 C5 . 1.367(4) ?
C4 H4A . .9300 ?
C5 C6 . 1.395(4) ?
C5 H5A . .9300 ?
C6 C7 . 1.495(4) ?
C7 N3 . 1.486(3) ?
C7 H7A . .9700 ?
C7 H7B . .9700 ?
C8 N3 . 1.487(3) ?
C8 C12 2_765 1.500(4) ?
C8 H8A . .9700 ?
C8 H8B . .9700 ?
C9 N1 . 1.483(3) ?
C9 H9A . .9700 ?
C9 H9B . .9700 ?
C10 N1 . 1.496(3) ?
C10 C11 . 1.518(4) ?
C10 H10A . .9700 ?
C10 H10B . .9700 ?
C11 N2 . 1.460(3) ?
C11 H11B . .9700 ?
C11 H11C . .9700 ?
C12 N2 . 1.463(4) ?
C12 C8 2_765 1.500(3) ?
C12 H12B . .9700 ?
C12 H12C . .9700 ?
C13 C14 . 1.394(4) ?
C13 C16 2_665 1.402(3) ?
C13 H13 . .92(2) ?
C14 C16 . 1.398(4) ?
C14 C15 . 1.524(4) ?
C15 O1 . 1.251(3) ?
C15 O2 . 1.258(3) ?
C16 C13 2_665 1.402(3) ?
C16 C17 . 1.509(4) ?
C17 O4 . 1.252(3) ?
C17 O3 . 1.265(3) ?
N1 H11N . .96(3) ?
N1 H12N . 1.03(3) ?
N2 H21N . .99(3) ?
N3 H31N . .88(3) ?
N3 H32N . 1.16(5) ?
O5 H11W . 1.08(5) ?
O5 H12W . .73(3) ?
O6 H21W . .85(3) ?
O6 H22W . .92(4) ?
O7 H31W . .91(4) ?
O7 H32W . .84(3) ?

loop_
_geom_hbond_atom_site_label_D
_geom_hbond_atom_site_label_H
_geom_hbond_atom_site_label_A
_geom_hbond_site_symmetry_A
_geom_hbond_distance_DH
_geom_hbond_distance_HA
_geom_hbond_distance_DA
_geom_hbond_angle_DHA
N3 H31N O3 2_665 .88(3) 2.17(4) 2.837(4) 132(3)
N3 H31N O1 2_665 .88(3) 2.23(3) 2.942(3) 138(3)
N3 H32N O4 2_765 1.16(5) 1.69(5) 2.726(3) 146(4)
N1 H11N O2 . .96(3) 1.85(3) 2.759(4) 157(2)
N1 H12N O1 1_655 1.03(3) 1.95(3) 2.891(3) 151(3)
O5 H11W O2 . 1.08(5) 1.66(5) 2.727(3) 170(5)
O5 H12W O6 1_565 .73(3) 2.12(3) 2.835(4) 163(3)
O6 H21W O5 2_566 .85(3) 1.91(4) 2.753(3) 169(3)
O5 H11W O2 . 1.08(5) 1.66(5) 2.727(3) 170(5)
O6 H22W O7 . .92(4) 1.80(4) 2.722(4) 174(3)
O7 H31W O3 . .91(4) 1.83(4) 2.730(3) 166(4)
O7 H31W O4 . .91(4) 2.64(4) 3.337(3) 134(3)
O7 H32W O6 2_656 .84(3) 2.03(3) 2.801(4) 151(3)

loop_
_geom_torsion_atom_site_label_1
_geom_torsion_atom_site_label_2
_geom_torsion_atom_site_label_3
_geom_torsion_atom_site_label_4
_geom_torsion_site_symmetry_1
_geom_torsion_site_symmetry_4
_geom_torsion
C6 C1 C2 C3 . . -.6(5)
C1 C2 C3 C4 . . 1.0(5)
C1 C2 C3 C9 . . -176.8(3)
C2 C3 C4 C5 . . -.8(5)
C9 C3 C4 C5 . . 177.1(3)
C3 C4 C5 C6 . . .1(5)
C2 C1 C6 C5 . . -.1(4)
C2 C1 C6 C7 . . 178.6(3)
C4 C5 C6 C1 . . .4(5)
C4 C5 C6 C7 . . -178.4(3)
C1 C6 C7 N3 . . -10.0(4)
C5 C6 C7 N3 . . 168.7(3)
C2 C3 C9 N1 . . -26.7(4)
C4 C3 C9 N1 . . 155.5(3)
N1 C10 C11 N2 . . 54.5(3)
C16 C13 C14 C16 2_665 . -.9(5)
C16 C13 C14 C15 2_665 . 176.5(3)
C13 C14 C15 O1 . . 81.1(3)
C16 C14 C15 O1 . . -101.6(3)
C13 C14 C15 O2 . . -96.7(3)
C16 C14 C15 O2 . . 80.6(3)
C13 C14 C16 C13 . 2_665 .9(4)
C15 C14 C16 C13 . 2_665 -176.4(3)
C13 C14 C16 C17 . . -175.6(3)
C15 C14 C16 C17 . . 7.1(4)
C14 C16 C17 O4 . . -162.4(3)
C13 C16 C17 O4 2_665 . 21.2(4)
C14 C16 C17 O3 . . 19.9(4)
C13 C16 C17 O3 2_665 . -156.5(3)
C3 C9 N1 C10 . . -177.9(2)
C11 C10 N1 C9 . . 174.7(2)
C10 C11 N2 C12 . . 81.5(3)
C8 C12 N2 C11 2_765 . 171.1(2)
C6 C7 N3 C8 . . -177.7(2)
C12 C8 N3 C7 2_765 . 175.3(3)
